data_7007287
loop_
_publ_author_name
'Haukka, Matti'
'Jakonen, Minna'
'Nivaj\"arvi, Taina'
'Kallinen, Mirja'

_publ_section_title
;
 The subtle effects of iron-containing metal surfaces on the reductive
 carbonylation of RuCl3.
;
_journal_issue 26
_journal_name_full 'Dalton transactions (Cambridge, England : 2003)'
_journal_page_first 3212
_journal_page_last 3220
_journal_paper_doi 10.1039/b602834a
_journal_year 2006
_chemical_formula_moiety 'Cl2 Fe H8 O4'
_chemical_formula_sum 'Cl2 Fe H8 O4'
_chemical_formula_weight 198.81
_chemical_name_systematic
;
?
;
_space_group_IT_number 14
_symmetry_cell_setting monoclinic
_symmetry_space_group_name_Hall '-P 2yn'
_symmetry_space_group_name_H-M 'P 1 21/n 1'
_atom_sites_solution_hydrogens geom
_atom_sites_solution_primary direct
_atom_sites_solution_secondary difmap
_audit_creation_method SHELXL-97
_cell_angle_alpha 90.00
_cell_angle_beta 109.623(3)
_cell_angle_gamma 90.00
_cell_formula_units_Z 2
_cell_length_a 5.8738(3)
_cell_length_b 7.1006(5)
_cell_length_c 8.4040(4)
_cell_measurement_reflns_used 2741
_cell_measurement_temperature 120(2)
_cell_measurement_theta_max 27.45
_cell_measurement_theta_min 3.72
_cell_volume 330.15(3)
_computing_cell_refinement 'Denzo/Scalepack (Otwinowski & Minor, 1997)'
_computing_data_collection 'Collect (Nonius BV, 1997-2000)'
_computing_data_reduction 'Denzo/Scalepack (Otwinowski & Minor, 1997)'
_computing_molecular_graphics 'Diamond v.3.0e (Crystal Impact GbR, 2005)'
_computing_publication_material 'SHELXL-97 (Sheldrick, 1997)'
_computing_structure_refinement 'SHELXL-97 (Sheldrick, 1997)'
_computing_structure_solution 'SHELXS-97 (Sheldrick, 1997)'
_diffrn_ambient_temperature 120(2)
_diffrn_detector_area_resol_mean 9
_diffrn_measured_fraction_theta_full 0.997
_diffrn_measured_fraction_theta_max 0.997
_diffrn_measurement_device '95mm CCD camera on \k-goniostat'
_diffrn_measurement_device_type 'Nonius KappaCCD'
_diffrn_measurement_method '\f scans and \w scans with \k offset'
_diffrn_radiation_monochromator 'horizontally mounted graphite crystal'
_diffrn_radiation_source 'fine-focus sealed tube'
_diffrn_radiation_type MoK\a
_diffrn_radiation_wavelength 0.71073
_diffrn_reflns_av_R_equivalents 0.0450
_diffrn_reflns_av_sigmaI/netI 0.0312
_diffrn_reflns_limit_h_max 7
_diffrn_reflns_limit_h_min -7
_diffrn_reflns_limit_k_max 8
_diffrn_reflns_limit_k_min -9
_diffrn_reflns_limit_l_max 10
_diffrn_reflns_limit_l_min -10
_diffrn_reflns_number 2741
_diffrn_reflns_theta_full 27.45
_diffrn_reflns_theta_max 27.45
_diffrn_reflns_theta_min 3.72
_exptl_absorpt_coefficient_mu 3.017
_exptl_absorpt_correction_T_max 0.6571
_exptl_absorpt_correction_T_min 0.4821
_exptl_absorpt_correction_type multi-scan
_exptl_absorpt_process_details 'Xprep in Shelxtl v.6.14-1 (Sheldrick, 2005)'
_exptl_crystal_colour colorless
_exptl_crystal_density_diffrn 2.000
_exptl_crystal_density_method 'not measured'
_exptl_crystal_description block
_exptl_crystal_F_000 200
_exptl_crystal_size_max 0.27
_exptl_crystal_size_mid 0.26
_exptl_crystal_size_min 0.14
_refine_diff_density_max 0.342
_refine_diff_density_min -0.475
_refine_diff_density_rms 0.110
_refine_ls_extinction_method none
_refine_ls_goodness_of_fit_ref 1.094
_refine_ls_hydrogen_treatment mixed
_refine_ls_matrix_type full
_refine_ls_number_parameters 50
_refine_ls_number_reflns 755
_refine_ls_number_restraints 4
_refine_ls_restrained_S_all 1.091
_refine_ls_R_factor_all 0.0226
_refine_ls_R_factor_gt 0.0214
_refine_ls_shift/su_max 0.000
_refine_ls_shift/su_mean 0.000
_refine_ls_structure_factor_coef Fsqd
_refine_ls_weighting_details 'calc w=1/[\s^2^(Fo^2^)+(0.0266P)^2^+0.0859P] where P=(Fo^2^+2Fc^2^)/3'
_refine_ls_weighting_scheme calc
_refine_ls_wR_factor_gt 0.0509
_refine_ls_wR_factor_ref 0.0518
_reflns_number_gt 722
_reflns_number_total 755
_reflns_threshold_expression >2sigma(I)
_cod_data_source_file b602834a.txt
_cod_data_source_block compound_2
_cod_original_sg_symbol_H-M 'P 21/n'
_cod_database_code 7007287

loop_
_symmetry_equiv_pos_as_xyz
'x, y, z'
'-x+1/2, y+1/2, -z+1/2'
'-x, -y, -z'
'x-1/2, -y-1/2, z-1/2'

loop_
_atom_site_label
_atom_site_type_symbol
_atom_site_fract_x
_atom_site_fract_y
_atom_site_fract_z
_atom_site_U_iso_or_equiv
_atom_site_adp_type
_atom_site_occupancy
_atom_site_symmetry_multiplicity
_atom_site_calc_flag
_atom_site_refinement_flags
_atom_site_disorder_assembly
_atom_site_disorder_group
Cl1 Cl 0.26455(6) 0.26095(5) 0.07774(4) 0.01351(13) Uani 1 1 d . . .
Fe1 Fe 0.5000 0.0000 0.0000 0.01035(12) Uani 1 2 d S . .
O1 O 0.29794(19) -0.20638(16) 0.06642(13) 0.0156(2) Uani 1 1 d D . .
O2 O 0.2529(2) 0.00106(13) -0.24936(17) 0.0180(3) Uani 1 1 d D . .
H1A H 0.1486(9) -0.209(3) 0.008(2) 0.035(6) Uiso 1 1 d D . .
H2B H 0.129(3) 0.071(3) -0.286(3) 0.037(6) Uiso 1 1 d D . .
H1B H 0.308(4) -0.212(4) 0.1696(8) 0.040(7) Uiso 1 1 d D . .
H2A H 0.261(4) -0.068(3) -0.330(2) 0.041(6) Uiso 1 1 d D . .

loop_
_atom_site_aniso_label
_atom_site_aniso_U_11
_atom_site_aniso_U_22
_atom_site_aniso_U_33
_atom_site_aniso_U_23
_atom_site_aniso_U_13
_atom_site_aniso_U_12
Cl1 0.01098(19) 0.0172(2) 0.0128(2) -0.00116(12) 0.00454(13) 0.00040(12)
Fe1 0.00860(18) 0.01283(19) 0.00957(19) 0.00034(9) 0.00296(12) -0.00121(9)
O1 0.0125(5) 0.0213(6) 0.0133(5) 0.0016(4) 0.0045(4) -0.0030(4)
O2 0.0163(5) 0.0224(6) 0.0115(5) -0.0033(4) -0.0003(4) 0.0066(4)

loop_
_atom_type_symbol
_atom_type_description
_atom_type_scat_dispersion_real
_atom_type_scat_dispersion_imag
_atom_type_scat_source
H H 0.0000 0.0000 'International Tables Vol C Tables 4.2.6.8 and 6.1.1.4'
O O 0.0106 0.0060 'International Tables Vol C Tables 4.2.6.8 and 6.1.1.4'
Cl Cl 0.1484 0.1585 'International Tables Vol C Tables 4.2.6.8 and 6.1.1.4'
Fe Fe 0.3463 0.8444 'International Tables Vol C Tables 4.2.6.8 and 6.1.1.4'

loop_
_geom_angle_atom_site_label_1
_geom_angle_atom_site_label_2
_geom_angle_atom_site_label_3
_geom_angle
_geom_angle_site_symmetry_1
_geom_angle_site_symmetry_3
_geom_angle_publ_flag
O1 Fe1 O1 180.0 . 3_655 ?
O1 Fe1 O2 89.72(4) . 3_655 ?
O1 Fe1 O2 90.28(4) 3_655 3_655 ?
O1 Fe1 O2 90.28(4) . . ?
O1 Fe1 O2 89.72(4) 3_655 . ?
O2 Fe1 O2 180.0 3_655 . ?
O1 Fe1 Cl1 92.07(3) . . ?
O1 Fe1 Cl1 87.93(3) 3_655 . ?
O2 Fe1 Cl1 89.97(3) 3_655 . ?
O2 Fe1 Cl1 90.03(3) . . ?
O1 Fe1 Cl1 87.93(3) . 3_655 ?
O1 Fe1 Cl1 92.07(3) 3_655 3_655 ?
O2 Fe1 Cl1 90.03(3) 3_655 3_655 ?
O2 Fe1 Cl1 89.97(3) . 3_655 ?
Cl1 Fe1 Cl1 180.0 . 3_655 ?
Fe1 O1 H1A 115.6(16) . . ?
Fe1 O1 H1B 117.2(17) . . ?
H1A O1 H1B 107(2) . . ?
Fe1 O2 H2B 125.5(16) . . ?
Fe1 O2 H2A 125.6(17) . . ?
H2B O2 H2A 109(3) . . ?

loop_
_geom_bond_atom_site_label_1
_geom_bond_atom_site_label_2
_geom_bond_distance
_geom_bond_site_symmetry_2
_geom_bond_publ_flag
Cl1 Fe1 2.5258(4) . ?
Fe1 O1 2.0767(11) . ?
Fe1 O1 2.0767(11) 3_655 ?
Fe1 O2 2.1107(13) 3_655 ?
Fe1 O2 2.1107(13) . ?
Fe1 Cl1 2.5258(4) 3_655 ?
O1 H1A 0.850(11) . ?
O1 H1B 0.850(9) . ?
O2 H2B 0.85(2) . ?
O2 H2A 0.850(19) . ?

loop_
_geom_hbond_atom_site_label_D
_geom_hbond_atom_site_label_H
_geom_hbond_atom_site_label_A
_geom_hbond_distance_DH
_geom_hbond_distance_HA
_geom_hbond_distance_DA
_geom_hbond_angle_DHA
_geom_hbond_site_symmetry_A
O1 H1A Cl1 0.85 2.317(7) 3.1377(11) 162(2) 3
O2 H2B Cl1 0.85 2.38(2) 3.2244(12) 172(2) 4_565
O2 H2B O2 0.85 3.12(2) 3.5505(13) 113.8(18) 2_554
O1 H1B Cl1 0.85 2.310(6) 3.1414(11) 166(2) 2_545
O2 H2A Cl1 0.85 2.371(18) 3.2160(13) 172(2) 2_544
